data_2202731
loop_
_publ_author_name
'Clark, J. Caleb'
'McLaughlin, Mark L.'
'Fronczek, Frank R.'

_publ_section_title
;
 2,4,6-Triisopropylbenzenesulfonamide from single-crystal data
;
_journal_issue 12
_journal_name_full 'Acta Crystallographica Section E'
_journal_page_first o2005
_journal_page_last o2006
_journal_paper_doi 10.1107/S1600536803026382
_journal_volume 59
_journal_year 2003
_chemical_formula_iupac 'C15 H25 N O2 S'
_chemical_formula_moiety 'C15 H25 N O2 S'
_chemical_formula_sum 'C15 H25 N O2 S'
_chemical_formula_weight 283.42
_chemical_name_systematic
;
2,4,6-triisopropylbenzenesulfonamide
;
_space_group_IT_number 14
_symmetry_cell_setting monoclinic
_symmetry_space_group_name_Hall '-P 2ybc'
_symmetry_space_group_name_H-M 'P 1 21/c 1'
_atom_sites_solution_hydrogens geom
_atom_sites_solution_primary direct
_atom_sites_solution_secondary difmap
_audit_creation_method SHELXL-97
_cell_angle_alpha 90
_cell_angle_beta 104.836(11)
_cell_angle_gamma 90
_cell_formula_units_Z 4
_cell_length_a 16.963(5)
_cell_length_b 8.108(2)
_cell_length_c 11.752(3)
_cell_measurement_reflns_used 3779
_cell_measurement_temperature 100
_cell_measurement_theta_max 27.5
_cell_measurement_theta_min 2.5
_cell_volume 1562.4(7)
_computing_cell_refinement 'Denzo and Scalepack'
_computing_data_collection 'COLLECT (Nonius 2000)'
_computing_data_reduction 'Denzo and Scalepack (Otwinowski & Minor, 1997)'
_computing_molecular_graphics 'ORTEP-3 for Windows (Farrugia, 1997)'
_computing_publication_material 'SHELXL97 (Sheldrick, 1997)'
_computing_structure_refinement 'SHELXL97 (Sheldrick, 1997)'
_computing_structure_solution 'SIR97 (Altomare, et al., 1999)'
_diffrn_ambient_temperature 100
_diffrn_measured_fraction_theta_full 0.999
_diffrn_measured_fraction_theta_max 0.999
_diffrn_measurement_device 'KappaCCD (with Oxford Cryostream)'
_diffrn_measurement_method ' \w scans with \k offsets'
_diffrn_radiation_monochromator graphite
_diffrn_radiation_source 'fine-focus sealed tube'
_diffrn_radiation_type MoK\a
_diffrn_radiation_wavelength 0.71073
_diffrn_reflns_av_R_equivalents 0.035
_diffrn_reflns_av_sigmaI/netI 0.049
_diffrn_reflns_limit_h_max 21
_diffrn_reflns_limit_h_min -22
_diffrn_reflns_limit_k_max 10
_diffrn_reflns_limit_k_min -10
_diffrn_reflns_limit_l_max 15
_diffrn_reflns_limit_l_min -15
_diffrn_reflns_number 26071
_diffrn_reflns_theta_full 27.5
_diffrn_reflns_theta_max 27.5
_diffrn_reflns_theta_min 2.8
_diffrn_standards_decay_% <2
_diffrn_standards_number 0
_exptl_absorpt_coefficient_mu 0.206
_exptl_absorpt_correction_T_max 0.990
_exptl_absorpt_correction_T_min 0.931
_exptl_absorpt_correction_type multi-scan
_exptl_absorpt_process_details '(HKL Scalepack; Otwinowski & Minor, 1997)'
_exptl_crystal_colour colorless
_exptl_crystal_density_diffrn 1.205
_exptl_crystal_density_method 'not measured'
_exptl_crystal_description 'rhombic plate'
_exptl_crystal_F_000 616
_exptl_crystal_size_max 0.20
_exptl_crystal_size_mid 0.20
_exptl_crystal_size_min 0.05
_refine_diff_density_max 0.46
_refine_diff_density_min -0.42
_refine_ls_extinction_coef 0.0046(12)
_refine_ls_extinction_expression Fc^*^=kFc[1+0.001xFc^2^\l^3^/sin(2\q)]^-1/4^
_refine_ls_extinction_method SHELXL97
_refine_ls_goodness_of_fit_ref 1.061
_refine_ls_hydrogen_treatment mixed
_refine_ls_matrix_type full
_refine_ls_number_parameters 185
_refine_ls_number_reflns 3590
_refine_ls_number_restraints 0
_refine_ls_restrained_S_all 1.061
_refine_ls_R_factor_all 0.073
_refine_ls_R_factor_gt 0.053
_refine_ls_shift/su_max 0.001
_refine_ls_shift/su_mean 0.000
_refine_ls_structure_factor_coef Fsqd
_refine_ls_weighting_details 'calc w = 1/[\s^2^(Fo^2^)+(0.0522P)^2^+1.3564P] where P = (Fo^2^+2Fc^2^)/3'
_refine_ls_weighting_scheme calc
_refine_ls_wR_factor_gt 0.125
_refine_ls_wR_factor_ref 0.136
_reflns_number_gt 2729
_reflns_number_total 3590
_reflns_threshold_expression I>2\s(I)
_cod_data_source_file lh6141.cif
_cod_data_source_block II
_cod_depositor_comments
;
The following automatic conversions were performed:
'_symmetry_cell_setting' value 'Monoclinic' changed to 'monoclinic'
according to '/home/saulius/struct/CIF-dictionaries/cif_core.dic'
dictionary named 'cif_core.dic' version 2.4.1 from 2010-06-29.

Automatic conversion script
Id: cif_fix_enum 1527 2010-12-29 10:47:43Z saulius 

The following automatic conversions were performed:

'_symmetry_cell_setting' value 'Monoclinic' changed to 'monoclinic'
according to /home/saulius/struct/CIF-dictionaries/cif_core.dic
dictionary named 'cif_core.dic' version 2.4.1 from 2010-06-29.

Automatic conversion script
Id: cif_fix_values 1715 2011-07-08 13:25:40Z adriana 
;
_cod_original_sg_symbol_H-M 'P 21/c'
_cod_database_code 2202731
_cod_database_fobs_code 2202731

loop_
_symmetry_equiv_pos_as_xyz
'x, y, z'
'-x, y+1/2, -z+1/2'
'-x, -y, -z'
'x, -y-1/2, z-1/2'

loop_
_atom_site_label
_atom_site_fract_x
_atom_site_fract_y
_atom_site_fract_z
_atom_site_U_iso_or_equiv
_atom_site_adp_type
_atom_site_calc_flag
_atom_site_refinement_flags
_atom_site_occupancy
_atom_site_disorder_assembly
_atom_site_disorder_group
_atom_site_type_symbol
S1 0.58713(3) 0.38464(7) 0.66892(4) 0.02570(17) Uani d . 1 . . S
O1 0.57172(9) 0.3433(2) 0.54689(13) 0.0331(4) Uani d . 1 . . O
O2 0.58091(11) 0.2581(3) 0.75038(18) 0.0629(7) Uani d . 1 . . O
N1 0.52246(12) 0.5232(3) 0.68063(19) 0.0413(6) Uani d . 1 . . N
H1N 0.4982(18) 0.572(4) 0.619(3) 0.050 Uiso d . 1 . . H
H2N 0.5117(17) 0.537(4) 0.746(3) 0.050 Uiso d . 1 . . H
C1 0.68668(11) 0.4772(2) 0.71205(16) 0.0183(4) Uani d . 1 . . C
C2 0.69896(11) 0.6238(2) 0.65384(16) 0.0182(4) Uani d . 1 . . C
C3 0.77509(12) 0.6996(2) 0.68878(16) 0.0200(4) Uani d . 1 . . C
H3 0.7838 0.7988 0.6507 0.024 Uiso calc R 1 . . H
C4 0.83871(12) 0.6365(2) 0.77672(16) 0.0204(4) Uani d . 1 . . C
C5 0.82520(12) 0.4890(3) 0.82838(17) 0.0230(4) Uani d . 1 . . C
H5 0.8688 0.4425 0.8869 0.028 Uiso calc R 1 . . H
C6 0.75069(12) 0.4050(2) 0.79881(17) 0.0215(4) Uani d . 1 . . C
C7 0.63617(12) 0.7071(2) 0.55345(17) 0.0221(4) Uani d . 1 . . C
H7 0.5861 0.6367 0.5344 0.027 Uiso calc R 1 . . H
C8 0.61224(15) 0.8770(3) 0.5910(2) 0.0331(5) Uani d . 1 . . C
H8A 0.5917 0.8653 0.6613 0.050 Uiso calc R 1 . . H
H8B 0.5696 0.9249 0.5270 0.050 Uiso calc R 1 . . H
H8C 0.6601 0.9494 0.6087 0.050 Uiso calc R 1 . . H
C9 0.66742(14) 0.7191(3) 0.44239(18) 0.0314(5) Uani d . 1 . . C
H9A 0.7163 0.7885 0.4584 0.047 Uiso calc R 1 . . H
H9B 0.6251 0.7678 0.3784 0.047 Uiso calc R 1 . . H
H9C 0.6809 0.6085 0.4193 0.047 Uiso calc R 1 . . H
C10 0.92032(12) 0.7237(3) 0.81284(18) 0.0248(4) Uani d . 1 . . C
H10 0.9143 0.8323 0.7713 0.030 Uiso calc R 1 . . H
C11 0.98642(13) 0.6262(3) 0.7745(2) 0.0333(5) Uani d . 1 . . C
H11A 0.9940 0.5190 0.8144 0.050 Uiso calc R 1 . . H
H11B 1.0378 0.6879 0.7955 0.050 Uiso calc R 1 . . H
H11C 0.9698 0.6092 0.6891 0.050 Uiso calc R 1 . . H
C12 0.94656(14) 0.7581(3) 0.94503(19) 0.0331(5) Uani d . 1 . . C
H12A 0.9026 0.8158 0.9689 0.050 Uiso calc R 1 . . H
H12B 0.9957 0.8268 0.9630 0.050 Uiso calc R 1 . . H
H12C 0.9582 0.6535 0.9880 0.050 Uiso calc R 1 . . H
C13 0.74928(13) 0.2402(3) 0.8614(2) 0.0323(5) Uani d . 1 . . C
H13 0.6936 0.1915 0.8318 0.039 Uiso calc R 1 . . H
C14 0.81042(18) 0.1206(3) 0.8323(2) 0.0436(7) Uani d . 1 . . C
H14A 0.8659 0.1574 0.8705 0.065 Uiso calc R 1 . . H
H14B 0.8031 0.1173 0.7468 0.065 Uiso calc R 1 . . H
H14C 0.8017 0.0102 0.8607 0.065 Uiso calc R 1 . . H
C15 0.7651(2) 0.2611(4) 0.9923(3) 0.0649(10) Uani d . 1 . . C
H15A 0.8176 0.3168 1.0227 0.097 Uiso calc R 1 . . H
H15B 0.7666 0.1526 1.0296 0.097 Uiso calc R 1 . . H
H15C 0.7215 0.3277 1.0101 0.097 Uiso calc R 1 . . H

loop_
_atom_site_aniso_label
_atom_site_aniso_U_11
_atom_site_aniso_U_22
_atom_site_aniso_U_33
_atom_site_aniso_U_12
_atom_site_aniso_U_13
_atom_site_aniso_U_23
S1 0.0230(3) 0.0255(3) 0.0259(3) -0.0052(2) 0.00129(19) 0.0051(2)
O1 0.0322(8) 0.0274(8) 0.0329(8) 0.0052(7) -0.0041(6) -0.0104(7)
O2 0.0353(10) 0.0725(15) 0.0672(13) -0.0246(10) -0.0121(9) 0.0487(12)
N1 0.0255(10) 0.0744(17) 0.0259(10) 0.0128(11) 0.0100(8) -0.0030(11)
C1 0.0196(9) 0.0178(9) 0.0184(9) -0.0011(8) 0.0061(7) -0.0025(7)
C2 0.0206(9) 0.0172(9) 0.0171(9) 0.0024(8) 0.0054(7) 0.0002(7)
C3 0.0248(10) 0.0147(9) 0.0211(9) 0.0012(8) 0.0069(8) 0.0021(7)
C4 0.0223(10) 0.0182(10) 0.0208(9) 0.0005(8) 0.0059(7) -0.0006(7)
C5 0.0198(9) 0.0221(10) 0.0252(10) 0.0022(8) 0.0022(8) 0.0058(8)
C6 0.0217(10) 0.0180(10) 0.0254(10) 0.0027(8) 0.0073(8) 0.0036(8)
C7 0.0220(10) 0.0191(10) 0.0240(10) 0.0031(8) 0.0036(8) 0.0039(8)
C8 0.0342(12) 0.0247(12) 0.0387(12) 0.0101(10) 0.0059(10) 0.0034(10)
C9 0.0317(12) 0.0381(13) 0.0232(10) 0.0057(10) 0.0049(9) 0.0080(9)
C10 0.0229(10) 0.0205(10) 0.0285(10) -0.0019(8) 0.0020(8) 0.0046(8)
C11 0.0243(11) 0.0384(14) 0.0380(12) -0.0022(10) 0.0094(9) 0.0040(10)
C12 0.0290(12) 0.0305(12) 0.0346(12) -0.0032(10) -0.0011(9) -0.0031(10)
C13 0.0221(11) 0.0249(12) 0.0477(13) -0.0016(9) 0.0050(9) 0.0165(10)
C14 0.0710(19) 0.0183(11) 0.0405(14) 0.0056(12) 0.0125(13) 0.0033(10)
C15 0.120(3) 0.0410(17) 0.0546(18) 0.0248(18) 0.0596(19) 0.0231(14)

loop_
_atom_type_symbol
_atom_type_description
_atom_type_scat_dispersion_real
_atom_type_scat_dispersion_imag
_atom_type_scat_source
C C 0.0033 0.0016 'International Tables Vol C Tables 4.2.6.8 and 6.1.1.4'
H H 0.0000 0.0000 'International Tables Vol C Tables 4.2.6.8 and 6.1.1.4'
N N 0.0061 0.0033 'International Tables Vol C Tables 4.2.6.8 and 6.1.1.4'
O O 0.0106 0.0060 'International Tables Vol C Tables 4.2.6.8 and 6.1.1.4'
S S 0.1246 0.1234 'International Tables Vol C Tables 4.2.6.8 and 6.1.1.4'

loop_
_geom_angle_atom_site_label_1
_geom_angle_atom_site_label_2
_geom_angle_atom_site_label_3
_geom_angle
_geom_angle_publ_flag
O2 S1 O1 118.63(13) y
O2 S1 N1 106.09(14) y
O1 S1 N1 107.30(10) y
O2 S1 C1 109.66(10) y
O1 S1 C1 107.32(9) y
N1 S1 C1 107.33(11) y
S1 N1 H1N 117(2) ?
S1 N1 H2N 119(2) ?
H1N N1 H2N 124(3) ?
C6 C1 C2 121.10(18) ?
C6 C1 S1 121.59(15) ?
C2 C1 S1 117.30(14) ?
C3 C2 C1 117.93(17) ?
C3 C2 C7 116.27(17) ?
C1 C2 C7 125.79(17) ?
C4 C3 C2 122.85(18) ?
C4 C3 H3 118.6 ?
C2 C3 H3 118.6 ?
C5 C4 C3 117.40(18) ?
C5 C4 C10 121.43(18) ?
C3 C4 C10 121.16(18) ?
C4 C5 C6 123.45(18) ?
C4 C5 H5 118.3 ?
C6 C5 H5 118.3 ?
C5 C6 C1 117.16(18) ?
C5 C6 C13 115.50(17) ?
C1 C6 C13 127.28(18) ?
C2 C7 C9 111.14(16) ?
C2 C7 C8 110.99(17) ?
C9 C7 C8 111.28(18) ?
C2 C7 H7 107.8 ?
C9 C7 H7 107.8 ?
C8 C7 H7 107.8 ?
C7 C8 H8A 109.5 ?
C7 C8 H8B 109.5 ?
H8A C8 H8B 109.5 ?
C7 C8 H8C 109.5 ?
H8A C8 H8C 109.5 ?
H8B C8 H8C 109.5 ?
C7 C9 H9A 109.5 ?
C7 C9 H9B 109.5 ?
H9A C9 H9B 109.5 ?
C7 C9 H9C 109.5 ?
H9A C9 H9C 109.5 ?
H9B C9 H9C 109.5 ?
C4 C10 C12 112.17(17) ?
C4 C10 C11 111.23(18) ?
C12 C10 C11 110.41(18) ?
C4 C10 H10 107.6 ?
C12 C10 H10 107.6 ?
C11 C10 H10 107.6 ?
C10 C11 H11A 109.5 ?
C10 C11 H11B 109.5 ?
H11A C11 H11B 109.5 ?
C10 C11 H11C 109.5 ?
H11A C11 H11C 109.5 ?
H11B C11 H11C 109.5 ?
C10 C12 H12A 109.5 ?
C10 C12 H12B 109.5 ?
H12A C12 H12B 109.5 ?
C10 C12 H12C 109.5 ?
H12A C12 H12C 109.5 ?
H12B C12 H12C 109.5 ?
C15 C13 C14 110.4(2) ?
C15 C13 C6 111.9(2) ?
C14 C13 C6 110.66(19) ?
C15 C13 H13 107.9 ?
C14 C13 H13 107.9 ?
C6 C13 H13 107.9 ?
C13 C14 H14A 109.5 ?
C13 C14 H14B 109.5 ?
H14A C14 H14B 109.5 ?
C13 C14 H14C 109.5 ?
H14A C14 H14C 109.5 ?
H14B C14 H14C 109.5 ?
C13 C15 H15A 109.5 ?
C13 C15 H15B 109.5 ?
H15A C15 H15B 109.5 ?
C13 C15 H15C 109.5 ?
H15A C15 H15C 109.5 ?
H15B C15 H15C 109.5 ?

loop_
_geom_bond_atom_site_label_1
_geom_bond_atom_site_label_2
_geom_bond_site_symmetry_2
_geom_bond_distance
_geom_bond_publ_flag
S1 O2 . 1.4252(18) y
S1 O1 . 1.4301(16) y
S1 N1 . 1.601(2) y
S1 C1 . 1.798(2) y
N1 H1N . 0.84(3) ?
N1 H2N . 0.84(3) ?
C1 C6 . 1.412(3) ?
C1 C2 . 1.414(3) ?
C2 C3 . 1.394(3) ?
C2 C7 . 1.529(3) ?
C3 C4 . 1.387(3) ?
C3 H3 . 0.95 ?
C4 C5 . 1.386(3) ?
C4 C10 . 1.515(3) ?
C5 C6 . 1.399(3) ?
C5 H5 . 0.95 ?
C6 C13 . 1.529(3) ?
C7 C9 . 1.532(3) ?
C7 C8 . 1.533(3) ?
C7 H7 . 1.00 ?
C8 H8A . 0.98 ?
C8 H8B . 0.98 ?
C8 H8C . 0.98 ?
C9 H9A . 0.98 ?
C9 H9B . 0.98 ?
C9 H9C . 0.98 ?
C10 C12 . 1.528(3) ?
C10 C11 . 1.531(3) ?
C10 H10 . 1.00 ?
C11 H11A . 0.98 ?
C11 H11B . 0.98 ?
C11 H11C . 0.98 ?
C12 H12A . 0.98 ?
C12 H12B . 0.98 ?
C12 H12C . 0.98 ?
C13 C15 . 1.502(4) ?
C13 C14 . 1.521(4) ?
C13 H13 . 1.00 ?
C14 H14A . 0.98 ?
C14 H14B . 0.98 ?
C14 H14C . 0.98 ?
C15 H15A . 0.98 ?
C15 H15B . 0.98 ?
C15 H15C . 0.98 ?

loop_
_geom_hbond_atom_site_label_D
_geom_hbond_atom_site_label_H
_geom_hbond_atom_site_label_A
_geom_hbond_site_symmetry_A
_geom_hbond_distance_DH
_geom_hbond_distance_HA
_geom_hbond_distance_DA
_geom_hbond_angle_DHA
N1 H1N O1 3_666 0.84(3) 2.12(3) 2.947(3) 170(3)
N1 H2N O2 2_656 0.84(3) 2.39(3) 2.844(3) 114(2)

loop_
_geom_torsion_atom_site_label_1
_geom_torsion_atom_site_label_2
_geom_torsion_atom_site_label_3
_geom_torsion_atom_site_label_4
_geom_torsion
_geom_torsion_publ_flag
O2 S1 C1 C6 12.2(2) ?
O1 S1 C1 C6 -117.89(17) ?
N1 S1 C1 C6 127.05(18) ?
O2 S1 C1 C2 -169.01(17) ?
O1 S1 C1 C2 60.87(17) y
N1 S1 C1 C2 -54.19(17) ?
C6 C1 C2 C3 -3.1(3) ?
S1 C1 C2 C3 178.13(14) ?
C6 C1 C2 C7 175.89(18) ?
S1 C1 C2 C7 -2.9(3) ?
C1 C2 C3 C4 0.6(3) ?
C7 C2 C3 C4 -178.50(18) ?
C2 C3 C4 C5 1.9(3) ?
C2 C3 C4 C10 -179.41(18) ?
C3 C4 C5 C6 -2.0(3) ?
C10 C4 C5 C6 179.30(19) ?
C4 C5 C6 C1 -0.4(3) ?
C4 C5 C6 C13 177.2(2) ?
C2 C1 C6 C5 3.0(3) ?
S1 C1 C6 C5 -178.30(14) ?
C2 C1 C6 C13 -174.21(19) ?
S1 C1 C6 C13 4.5(3) ?
C3 C2 C7 C9 58.8(2) ?
C1 C2 C7 C9 -120.2(2) ?
C3 C2 C7 C8 -65.6(2) ?
C1 C2 C7 C8 115.4(2) y
C5 C4 C10 C12 -55.6(3) y
C3 C4 C10 C12 125.8(2) ?
C5 C4 C10 C11 68.7(2) ?
C3 C4 C10 C11 -110.0(2) ?
C5 C6 C13 C15 62.7(3) y
C1 C6 C13 C15 -120.0(3) ?
C5 C6 C13 C14 -60.9(3) ?
C1 C6 C13 C14 116.3(2) ?

loop_
_cod_related_entry_id
_cod_related_entry_database
_cod_related_entry_code
1 ChemSpider 643374
